data_7043050
loop_
_publ_author_name
'Vaid, Thomas'
'Kelley, Steven Paul'
'Rogers, Robin D.'

_publ_section_title
;
 Metal Carbonate Complexes Formed Through the Capture of Ambient O2 and
 CO2 by Elemental Metals in 1-methylimidazole: Molecular Cu(CO3)(MeIm)3
 and Polymeric M(CO3)(MeIm)2&#x00B7;2H2O (M = Co, Zn)
;
_journal_name_full 'Dalton Trans.'
_journal_paper_doi 10.1039/C7DT01787A
_journal_year 2017
_chemical_formula_sum 'C9 H16 N4 O5 Zn'
_chemical_formula_weight 325.63
_chemical_name_systematic Zn(CO3)(MeIm)2.2H2O
_space_group_crystal_system orthorhombic
_space_group_IT_number 62
_space_group_name_Hall '-P 2ac 2n'
_space_group_name_H-M_alt 'P n m a'
_symmetry_space_group_name_Hall '-P 2ac 2n'
_symmetry_space_group_name_H-M 'P n m a'
_atom_sites_solution_hydrogens mixed
_atom_sites_solution_primary iterative
_atom_sites_solution_secondary difmap
_audit_creation_method SHELXL-2014/7
_audit_update_record
;
2017-05-02 deposited with the CCDC.
2017-05-19 downloaded from the CCDC.
;
_cell_angle_alpha 90
_cell_angle_beta 90
_cell_angle_gamma 90
_cell_formula_units_Z 4
_cell_length_a 17.309(2)
_cell_length_b 14.2310(16)
_cell_length_c 5.2931(6)
_cell_measurement_reflns_used 9765
_cell_measurement_temperature 295(2)
_cell_measurement_theta_max 74.30
_cell_measurement_theta_min 5.98
_cell_volume 1303.8(3)
_computing_cell_refinement 'Bruker SAINT'
_computing_data_collection 'Bruker APEX2'
_computing_data_reduction 'Bruker SAINT'
_computing_molecular_graphics 'Bruker SHELXTL'
_computing_publication_material 'Bruker SHELXTL'
_computing_structure_refinement 'SHELXL-2014/7 (Sheldrick, 2014)'
_computing_structure_solution 'SHELXS-97 (Sheldrick 2008)'
_diffrn_ambient_temperature 295(2)
_diffrn_measured_fraction_theta_full 0.999
_diffrn_measured_fraction_theta_max 0.999
_diffrn_measurement_device_type 'Bruker APEX-II CCD'
_diffrn_measurement_method '\f and \w scans'
_diffrn_radiation_type CuK\a
_diffrn_radiation_wavelength 1.54178
_diffrn_reflns_av_R_equivalents 0.0739
_diffrn_reflns_av_unetI/netI 0.0270
_diffrn_reflns_Laue_measured_fraction_full 0.999
_diffrn_reflns_Laue_measured_fraction_max 0.999
_diffrn_reflns_limit_h_max 21
_diffrn_reflns_limit_h_min -21
_diffrn_reflns_limit_k_max 17
_diffrn_reflns_limit_k_min -17
_diffrn_reflns_limit_l_max 6
_diffrn_reflns_limit_l_min -6
_diffrn_reflns_number 23584
_diffrn_reflns_point_group_measured_fraction_full 0.999
_diffrn_reflns_point_group_measured_fraction_max 0.999
_diffrn_reflns_theta_full 67.679
_diffrn_reflns_theta_max 74.292
_diffrn_reflns_theta_min 5.984
_exptl_absorpt_coefficient_mu 2.860
_exptl_absorpt_correction_T_max 0.7538
_exptl_absorpt_correction_T_min 0.6312
_exptl_absorpt_correction_type multi-scan
_exptl_absorpt_process_details 'Bruker AXScale'
_exptl_crystal_colour colourless
_exptl_crystal_density_diffrn 1.659
_exptl_crystal_density_method 'not measured'
_exptl_crystal_description plate
_exptl_crystal_F_000 672
_exptl_crystal_size_max 0.150
_exptl_crystal_size_mid 0.100
_exptl_crystal_size_min 0.030
_refine_diff_density_max 0.790
_refine_diff_density_min -0.290
_refine_diff_density_rms 0.099
_refine_ls_extinction_method none
_refine_ls_goodness_of_fit_ref 1.121
_refine_ls_hydrogen_treatment mixed
_refine_ls_matrix_type full
_refine_ls_number_parameters 106
_refine_ls_number_reflns 1388
_refine_ls_number_restraints 0
_refine_ls_restrained_S_all 1.121
_refine_ls_R_factor_all 0.0483
_refine_ls_R_factor_gt 0.0431
_refine_ls_shift/su_max 0.001
_refine_ls_shift/su_mean 0.000
_refine_ls_structure_factor_coef Fsqd
_refine_ls_weighting_details 'w=1/[\s^2^(Fo^2^)+(0.0734P)^2^+0.4381P] where P=(Fo^2^+2Fc^2^)/3'
_refine_ls_weighting_scheme calc
_refine_ls_wR_factor_gt 0.1095
_refine_ls_wR_factor_ref 0.1137
_reflns_Friedel_coverage 0.000
_reflns_number_gt 1230
_reflns_number_total 1388
_reflns_threshold_expression 'I > 2\s(I)'
_cod_data_source_file c7dt01787a2.cif
_cod_data_source_block s1
_cod_database_code 7043050
_shelx_shelxl_version_number 2014/7
_shelx_space_group_comment
; 
The symmetry employed for this shelxl refinement is uniquely defined 
by the following loop, which should always be used as a source of 
symmetry information in preference to the above space-group names. 
They are only intended as comments. 
;
_shelx_estimated_absorpt_t_min 0.674
_shelx_estimated_absorpt_t_max 0.919

loop_
_space_group_symop_operation_xyz
'x, y, z'
'-x+1/2, -y, z+1/2'
'-x, y+1/2, -z'
'x+1/2, -y+1/2, -z+1/2'
'-x, -y, -z'
'x-1/2, y, -z-1/2'
'x, -y-1/2, z'
'-x-1/2, y-1/2, z-1/2'

loop_
_atom_site_label
_atom_site_type_symbol
_atom_site_fract_x
_atom_site_fract_y
_atom_site_fract_z
_atom_site_U_iso_or_equiv
_atom_site_adp_type
_atom_site_occupancy
_atom_site_site_symmetry_order
_atom_site_calc_flag
_atom_site_refinement_flags_posn
_atom_site_refinement_flags_adp
_atom_site_refinement_flags_occupancy
O4 O 0.9523(2) 0.7500 0.6477(7) 0.0628(10) Uani 1 2 d S T P
H7 H 0.905(4) 0.7500 0.638(15) 0.094 Uiso 1 2 d S U P
H8 H 0.958(5) 0.7500 0.774(16) 0.094 Uiso 1 2 d S U P
O5 O 1.0224(2) 0.7500 1.1588(8) 0.0858(15) Uani 1 2 d S T P
H9 H 1.079(6) 0.7500 1.152(18) 0.129 Uiso 1 2 d S U P
H10 H 1.015(6) 0.7500 1.29(2) 0.129 Uiso 1 2 d S U P
Zn1 Zn 0.76250(3) 0.7500 0.03921(9) 0.0313(2) Uani 1 2 d S T P
O1 O 0.69360(14) 0.7500 -0.2619(5) 0.0364(6) Uani 1 2 d S T P
O2 O 0.79947(16) 0.7500 -0.5013(5) 0.0356(6) Uani 1 2 d S T P
O3 O 0.68470(14) 0.7500 0.3194(4) 0.0318(5) Uani 1 2 d S T P
N2 N 0.81777(13) 0.62533(14) 0.0205(4) 0.0338(5) Uani 1 1 d . . .
C1 C 0.7276(2) 0.7500 -0.4779(6) 0.0294(7) Uani 1 2 d S T P
N1 N 0.88507(13) 0.49921(14) 0.1172(5) 0.0380(5) Uani 1 1 d . . .
C3 C 0.80670(16) 0.55816(17) -0.1633(5) 0.0387(6) Uani 1 1 d . . .
H3 H 0.7760 0.5654 -0.3061 0.046 Uiso 1 1 calc R U .
C4 C 0.84738(17) 0.48017(18) -0.1041(5) 0.0415(6) Uani 1 1 d . . .
H4 H 0.8494 0.4245 -0.1959 0.050 Uiso 1 1 calc R U .
C2 C 0.86573(15) 0.58724(17) 0.1852(5) 0.0363(6) Uani 1 1 d . . .
H2 H 0.8838 0.6173 0.3295 0.044 Uiso 1 1 calc R U .
C5 C 0.93447(18) 0.4340(2) 0.2563(7) 0.0533(8) Uani 1 1 d . . .
H5A H 0.9467 0.4602 0.4186 0.080 Uiso 1 1 calc R U .
H5B H 0.9813 0.4236 0.1631 0.080 Uiso 1 1 calc R U .
H5C H 0.9079 0.3754 0.2786 0.080 Uiso 1 1 calc R U .

loop_
_atom_site_aniso_label
_atom_site_aniso_U_11
_atom_site_aniso_U_22
_atom_site_aniso_U_33
_atom_site_aniso_U_23
_atom_site_aniso_U_13
_atom_site_aniso_U_12
O4 0.0422(16) 0.097(3) 0.0488(19) 0.000 0.0000(15) 0.000
O5 0.0446(19) 0.159(5) 0.054(2) 0.000 -0.0008(17) 0.000
Zn1 0.0398(3) 0.0283(3) 0.0257(3) 0.000 0.00273(18) 0.000
O1 0.0399(13) 0.0460(14) 0.0234(12) 0.000 0.0023(10) 0.000
O2 0.0360(15) 0.0408(14) 0.0301(13) 0.000 -0.0011(10) 0.000
O3 0.0355(12) 0.0377(12) 0.0222(11) 0.000 -0.0004(9) 0.000
N2 0.0427(12) 0.0287(10) 0.0301(10) -0.0012(8) 0.0013(9) 0.0002(9)
C1 0.044(2) 0.0216(15) 0.0226(16) 0.000 -0.0001(13) 0.000
N1 0.0413(12) 0.0316(11) 0.0412(12) -0.0004(9) 0.0005(10) 0.0026(8)
C3 0.0498(14) 0.0345(13) 0.0318(12) -0.0030(11) -0.0017(11) -0.0030(10)
C4 0.0559(16) 0.0311(11) 0.0375(13) -0.0060(11) 0.0050(13) -0.0029(11)
C2 0.0430(13) 0.0321(12) 0.0339(13) -0.0037(10) -0.0019(11) -0.0008(10)
C5 0.0528(16) 0.0436(15) 0.0634(19) 0.0011(14) -0.0103(15) 0.0094(13)

loop_
_atom_type_symbol
_atom_type_description
_atom_type_scat_dispersion_real
_atom_type_scat_dispersion_imag
_atom_type_scat_source
C C 0.0181 0.0091 'International Tables Vol C Tables 4.2.6.8 and 6.1.1.4'
H H 0.0000 0.0000 'International Tables Vol C Tables 4.2.6.8 and 6.1.1.4'
N N 0.0311 0.0180 'International Tables Vol C Tables 4.2.6.8 and 6.1.1.4'
O O 0.0492 0.0322 'International Tables Vol C Tables 4.2.6.8 and 6.1.1.4'
Zn Zn -1.5491 0.6778 'International Tables Vol C Tables 4.2.6.8 and 6.1.1.4'

loop_
_geom_angle_atom_site_label_1
_geom_angle_atom_site_label_2
_geom_angle_atom_site_label_3
_geom_angle
_geom_angle_site_symmetry_1
_geom_angle_site_symmetry_3
O1 Zn1 O3 100.95(10) . .
O1 Zn1 N2 104.17(7) . 7_575
O3 Zn1 N2 110.79(6) . 7_575
O1 Zn1 N2 104.17(7) . .
O3 Zn1 N2 110.79(6) . .
N2 Zn1 N2 123.08(13) 7_575 .
C1 O1 Zn1 116.0(2) . .
C1 O3 Zn1 103.1(2) 1_556 .
C2 N2 C3 105.6(2) . .
C2 N2 Zn1 128.79(18) . .
C3 N2 Zn1 125.37(18) . .
O2 C1 O1 122.9(3) . .
O2 C1 O3 119.0(3) . 1_554
O1 C1 O3 118.1(3) . 1_554
C2 N1 C4 107.2(2) . .
C2 N1 C5 127.0(3) . .
C4 N1 C5 125.8(2) . .
C4 C3 N2 109.5(2) . .
C3 C4 N1 106.5(2) . .
N2 C2 N1 111.2(2) . .

loop_
_geom_bond_atom_site_label_1
_geom_bond_atom_site_label_2
_geom_bond_distance
_geom_bond_site_symmetry_2
Zn1 O1 1.991(3) .
Zn1 O3 2.003(2) .
Zn1 N2 2.018(2) 7_575
Zn1 N2 2.018(2) .
O1 C1 1.286(4) .
O2 C1 1.250(5) .
O3 C1 1.305(4) 1_556
N2 C2 1.320(3) .
N2 C3 1.377(3) .
C1 O3 1.305(4) 1_554
N1 C2 1.346(3) .
N1 C4 1.368(4) .
N1 C5 1.461(4) .
C3 C4 1.351(4) .
